data_2231689
loop_
_publ_author_name
'Yin, Guojie'

_publ_section_title
;
 (Acetylacetonato-\k^2^<i>O</i>,<i>O</i>')bis[2-(naphth[1,2-<i>d</i>][1,3]oxazol-2-yl)phenyl-\k^2^<i>C</i>^1^,<i>N</i>]iridium(III)
;
_journal_coeditor_code SI2371
_journal_issue 9
_journal_name_full 'Acta Crystallographica Section E'
_journal_page_first m1305
_journal_paper_doi 10.1107/S1600536811034222
_journal_volume 67
_journal_year 2011
_chemical_formula_iupac '[Ir (C17 H10 N O)2 (C5 H7 O2)]'
_chemical_formula_moiety 'C39 H27 Ir N2 O4'
_chemical_formula_sum 'C39 H27 Ir N2 O4'
_chemical_formula_weight 779.83
_chemical_name_systematic
;
(Acetylacetonato-\k^2^<i>O</i>,<i>O</i>')bis[2-(naphth[1,2-
<i>d</i>][1,3]oxazol-2-yl)phenyl-\k^2^<i>C</i>^1^,<i>N</i>]iridium(III)
;
_space_group_IT_number 15
_symmetry_cell_setting monoclinic
_symmetry_space_group_name_Hall '-C 2yc'
_symmetry_space_group_name_H-M 'C 1 2/c 1'
_atom_sites_solution_hydrogens geom
_atom_sites_solution_primary direct
_atom_sites_solution_secondary difmap
_audit_creation_method SHELXL-97
_cell_angle_alpha 90.00
_cell_angle_beta 95.026(2)
_cell_angle_gamma 90.00
_cell_formula_units_Z 8
_cell_length_a 16.640(3)
_cell_length_b 17.384(3)
_cell_length_c 21.461(4)
_cell_measurement_reflns_used 198
_cell_measurement_temperature 273(2)
_cell_measurement_theta_max 26.0
_cell_measurement_theta_min 2.5
_cell_volume 6184.1(19)
_computing_cell_refinement 'SAINT (Bruker 2001)'
_computing_data_collection 'SMART (Bruker 2001)'
_computing_data_reduction 'SAINT (Bruker 2001)'
_computing_molecular_graphics 'SHELXTL (Sheldrick, 2008)'
_computing_publication_material 'SHELXL97 (Sheldrick, 2008)'
_computing_structure_refinement 'SHELXL97 (Sheldrick, 2008)'
_computing_structure_solution 'SHELXS97 (Sheldrick, 2008)'
_diffrn_ambient_temperature 273(2)
_diffrn_measured_fraction_theta_full 0.992
_diffrn_measured_fraction_theta_max 0.992
_diffrn_measurement_device_type 'Bruker SMART CCD area-detector'
_diffrn_measurement_method 'phi and omega scans'
_diffrn_radiation_monochromator graphite
_diffrn_radiation_source 'fine-focus sealed tube'
_diffrn_radiation_type MoK\a
_diffrn_radiation_wavelength 0.71073
_diffrn_reflns_av_R_equivalents 0.0305
_diffrn_reflns_av_sigmaI/netI 0.0300
_diffrn_reflns_limit_h_max 22
_diffrn_reflns_limit_h_min -22
_diffrn_reflns_limit_k_max 22
_diffrn_reflns_limit_k_min -23
_diffrn_reflns_limit_l_max 28
_diffrn_reflns_limit_l_min -28
_diffrn_reflns_number 28178
_diffrn_reflns_theta_full 28.21
_diffrn_reflns_theta_max 28.21
_diffrn_reflns_theta_min 2.34
_diffrn_standards_number 0
_exptl_absorpt_coefficient_mu 4.364
_exptl_absorpt_correction_T_max 0.4757
_exptl_absorpt_correction_T_min 0.3543
_exptl_absorpt_correction_type multi-scan
_exptl_absorpt_process_details '(SADABS; Sheldrick, 2004)'
_exptl_crystal_colour yellow
_exptl_crystal_density_diffrn 1.675
_exptl_crystal_density_method 'not measured'
_exptl_crystal_description prismatic
_exptl_crystal_F_000 3072
_exptl_crystal_size_max 0.30
_exptl_crystal_size_mid 0.20
_exptl_crystal_size_min 0.20
_refine_diff_density_max 0.555
_refine_diff_density_min -0.314
_refine_ls_extinction_method none
_refine_ls_goodness_of_fit_ref 1.009
_refine_ls_hydrogen_treatment constr
_refine_ls_matrix_type full
_refine_ls_number_parameters 415
_refine_ls_number_reflns 7558
_refine_ls_number_restraints 0
_refine_ls_restrained_S_all 1.009
_refine_ls_R_factor_all 0.0361
_refine_ls_R_factor_gt 0.0233
_refine_ls_shift/su_max 0.003
_refine_ls_shift/su_mean 0.000
_refine_ls_structure_factor_coef Fsqd
_refine_ls_weighting_details 'calc w=1/[\s^2^(Fo^2^)+(0.0233P)^2^+0.6500P] where P=(Fo^2^+2Fc^2^)/3'
_refine_ls_weighting_scheme calc
_refine_ls_wR_factor_gt 0.0468
_refine_ls_wR_factor_ref 0.0506
_reflns_number_gt 6091
_reflns_number_total 7558
_reflns_threshold_expression >2sigma(I)
_cod_data_source_file si2371.cif
_cod_data_source_block I
_cod_original_cell_volume 6184.3(19)
_cod_original_sg_symbol_H-M C2/c
_cod_database_code 2231689
_cod_database_fobs_code 2231689

loop_
_symmetry_equiv_pos_as_xyz
'x, y, z'
'-x, y, -z+1/2'
'x+1/2, y+1/2, z'
'-x+1/2, y+1/2, -z+1/2'
'-x, -y, -z'
'x, -y, z-1/2'
'-x+1/2, -y+1/2, -z'
'x+1/2, -y+1/2, z-1/2'

loop_
_atom_site_type_symbol
_atom_site_label
_atom_site_fract_x
_atom_site_fract_y
_atom_site_fract_z
_atom_site_U_iso_or_equiv
_atom_site_adp_type
_atom_site_calc_flag
_atom_site_refinement_flags
_atom_site_occupancy
_atom_site_symmetry_multiplicity
Ir Ir1 0.197297(6) 0.080046(6) 0.624868(4) 0.03071(4) Uani d . 1 1
C C1 0.11803(17) 0.16584(16) 0.60964(13) 0.0388(6) Uani d . 1 1
O O1 0.18897(14) 0.19239(12) 0.45599(10) 0.0566(6) Uani d . 1 1
N N1 0.21509(14) 0.10506(14) 0.53177(10) 0.0375(5) Uani d . 1 1
N N2 0.16297(13) 0.05731(12) 0.71327(10) 0.0325(5) Uani d . 1 1
C C2 0.0616(2) 0.19443(19) 0.64860(17) 0.0565(9) Uani d . 1 1
H H2A 0.0531 0.1682 0.6852 0.068 Uiso calc R 1 1
O O2 0.09828(12) -0.02524(11) 0.77095(8) 0.0434(5) Uani d . 1 1
C C3 0.0187(2) 0.2604(2) 0.6338(2) 0.0770(11) Uani d . 1 1
H H3A -0.0175 0.2785 0.6610 0.092 Uiso calc R 1 1
O O3 0.29032(12) 0.16332(11) 0.64681(9) 0.0441(5) Uani d . 1 1
C C4 0.0280(2) 0.3008(2) 0.5787(2) 0.0773(12) Uani d . 1 1
H H4A -0.0010 0.3457 0.5698 0.093 Uiso calc R 1 1
O O4 0.28637(11) -0.00711(11) 0.64615(9) 0.0416(5) Uani d . 1 1
C C5 0.0802(2) 0.27381(19) 0.53807(17) 0.0624(10) Uani d . 1 1
H H5A 0.0864 0.2995 0.5008 0.075 Uiso calc R 1 1
C C6 0.12409(18) 0.20665(16) 0.55357(14) 0.0448(7) Uani d . 1 1
C C7 0.17719(18) 0.16926(16) 0.51483(13) 0.0419(7) Uani d . 1 1
C C8 0.2376(2) 0.1358(2) 0.43351(14) 0.0529(8) Uani d . 1 1
C C9 0.2651(3) 0.1344(3) 0.37428(16) 0.0720(11) Uani d . 1 1
H H9A 0.2533 0.1736 0.3454 0.086 Uiso calc R 1 1
C C10 0.3104(3) 0.0726(3) 0.36111(17) 0.0795(14) Uani d . 1 1
H H10A 0.3304 0.0696 0.3221 0.095 Uiso calc R 1 1
C C11 0.3284(2) 0.0119(2) 0.40499(16) 0.0637(10) Uani d . 1 1
C C12 0.3728(3) -0.0527(3) 0.3898(2) 0.0865(13) Uani d . 1 1
H H12A 0.3926 -0.0551 0.3506 0.104 Uiso calc R 1 1
C C13 0.3878(3) -0.1112(3) 0.4295(2) 0.0875(13) Uani d . 1 1
H H13A 0.4182 -0.1529 0.4180 0.105 Uiso calc R 1 1
C C14 0.3575(2) -0.1100(2) 0.48947(18) 0.0706(10) Uani d . 1 1
H H14A 0.3668 -0.1514 0.5166 0.085 Uiso calc R 1 1
C C15 0.31459(19) -0.0478(2) 0.50718(15) 0.0550(8) Uani d . 1 1
H H15A 0.2949 -0.0470 0.5464 0.066 Uiso calc R 1 1
C C16 0.30009(18) 0.0147(2) 0.46627(14) 0.0486(8) Uani d . 1 1
C C17 0.25393(18) 0.08108(18) 0.47913(13) 0.0443(7) Uani d . 1 1
C C18 0.11811(15) -0.00436(15) 0.60453(12) 0.0318(6) Uani d . 1 1
C C19 0.08870(17) -0.03322(16) 0.54606(13) 0.0402(7) Uani d . 1 1
H H19A 0.1014 -0.0080 0.5100 0.048 Uiso calc R 1 1
C C20 0.04120(19) -0.09833(18) 0.54086(15) 0.0486(8) Uani d . 1 1
H H20A 0.0228 -0.1163 0.5013 0.058 Uiso calc R 1 1
C C21 0.02032(19) -0.13742(18) 0.59310(14) 0.0498(8) Uani d . 1 1
H H21A -0.0114 -0.1815 0.5886 0.060 Uiso calc R 1 1
C C22 0.04648(18) -0.11104(17) 0.65172(14) 0.0448(7) Uani d . 1 1
H H22A 0.0324 -0.1366 0.6873 0.054 Uiso calc R 1 1
C C23 0.09442(16) -0.04538(16) 0.65690(12) 0.0352(6) Uani d . 1 1
C C24 0.12111(16) -0.00633(16) 0.71406(12) 0.0356(6) Uani d . 1 1
C C25 0.12748(17) 0.03448(17) 0.80972(13) 0.0403(7) Uani d . 1 1
C C26 0.11666(19) 0.0415(2) 0.87263(14) 0.0523(8) Uani d . 1 1
H H26A 0.0891 0.0048 0.8940 0.063 Uiso calc R 1 1
C C27 0.1491(2) 0.1060(2) 0.90122(14) 0.0536(8) Uani d . 1 1
H H27A 0.1454 0.1124 0.9439 0.064 Uiso calc R 1 1
C C28 0.18800(19) 0.16318(18) 0.86820(13) 0.0455(7) Uani d . 1 1
C C29 0.2188(2) 0.2304(2) 0.89932(15) 0.0609(9) Uani d . 1 1
H H29A 0.2150 0.2352 0.9421 0.073 Uiso calc R 1 1
C C30 0.2537(3) 0.2877(2) 0.86859(17) 0.0711(11) Uani d . 1 1
H H30A 0.2732 0.3313 0.8901 0.085 Uiso calc R 1 1
C C31 0.2603(2) 0.2809(2) 0.80412(17) 0.0695(11) Uani d . 1 1
H H31A 0.2838 0.3205 0.7830 0.083 Uiso calc R 1 1
C C32 0.2326(2) 0.21693(17) 0.77178(15) 0.0536(8) Uani d . 1 1
H H32A 0.2370 0.2137 0.7290 0.064 Uiso calc R 1 1
C C33 0.19741(17) 0.15592(16) 0.80297(13) 0.0389(6) Uani d . 1 1
C C34 0.16667(17) 0.08667(15) 0.77478(12) 0.0365(6) Uani d . 1 1
C C35 0.4142(2) 0.2183(2) 0.68251(19) 0.0828(13) Uani d . 1 1
H H35A 0.3834 0.2640 0.6726 0.124 Uiso calc R 1 1
H H35B 0.4601 0.2170 0.6583 0.124 Uiso calc R 1 1
H H35C 0.4323 0.2182 0.7262 0.124 Uiso calc R 1 1
C C36 0.3621(2) 0.1482(2) 0.66736(14) 0.0534(8) Uani d . 1 1
C C37 0.3956(2) 0.0755(2) 0.67846(18) 0.0658(10) Uani d . 1 1
H H37A 0.4491 0.0744 0.6951 0.079 Uiso calc R 1 1
C C38 0.35889(19) 0.0046(2) 0.66777(14) 0.0520(8) Uani d . 1 1
C C39 0.4084(2) -0.0675(2) 0.6810(2) 0.0802(13) Uani d . 1 1
H H39A 0.3752 -0.1119 0.6718 0.120 Uiso calc R 1 1
H H39B 0.4286 -0.0684 0.7243 0.120 Uiso calc R 1 1
H H39C 0.4529 -0.0679 0.6554 0.120 Uiso calc R 1 1

loop_
_atom_site_aniso_label
_atom_site_aniso_U_11
_atom_site_aniso_U_22
_atom_site_aniso_U_33
_atom_site_aniso_U_12
_atom_site_aniso_U_13
_atom_site_aniso_U_23
Ir1 0.03189(6) 0.03227(6) 0.02784(6) -0.00094(5) 0.00197(4) 0.00314(5)
C1 0.0385(16) 0.0343(15) 0.0421(16) -0.0019(12) -0.0046(13) -0.0013(12)
O1 0.0761(16) 0.0517(14) 0.0404(12) -0.0120(12) -0.0034(11) 0.0176(10)
N1 0.0408(13) 0.0411(13) 0.0303(12) -0.0056(11) 0.0014(10) 0.0065(10)
N2 0.0385(13) 0.0335(12) 0.0258(11) -0.0027(10) 0.0046(9) -0.0005(9)
C2 0.054(2) 0.052(2) 0.064(2) 0.0109(16) 0.0053(17) -0.0024(17)
O2 0.0557(13) 0.0450(12) 0.0295(10) -0.0139(10) 0.0050(9) 0.0025(9)
C3 0.065(2) 0.070(3) 0.094(3) 0.026(2) -0.002(2) -0.008(2)
O3 0.0455(12) 0.0467(12) 0.0394(11) -0.0140(10) -0.0004(9) 0.0069(9)
C4 0.073(3) 0.053(2) 0.100(3) 0.027(2) -0.023(2) -0.002(2)
O4 0.0412(12) 0.0449(12) 0.0385(11) 0.0093(9) 0.0020(9) 0.0021(9)
C5 0.074(2) 0.0420(19) 0.066(2) 0.0046(18) -0.0234(19) 0.0066(17)
C6 0.0493(18) 0.0336(16) 0.0484(18) -0.0040(13) -0.0136(14) 0.0029(13)
C7 0.0508(18) 0.0383(16) 0.0345(15) -0.0122(14) -0.0079(13) 0.0108(13)
C8 0.063(2) 0.061(2) 0.0347(17) -0.0193(18) 0.0013(15) 0.0124(15)
C9 0.090(3) 0.088(3) 0.039(2) -0.027(3) 0.0094(19) 0.0187(19)
C10 0.093(3) 0.109(4) 0.041(2) -0.021(3) 0.027(2) 0.006(2)
C11 0.057(2) 0.089(3) 0.047(2) -0.009(2) 0.0195(17) -0.002(2)
C12 0.071(3) 0.129(4) 0.064(3) -0.002(3) 0.031(2) -0.015(3)
C13 0.072(3) 0.107(4) 0.086(3) 0.024(3) 0.023(2) -0.022(3)
C14 0.061(2) 0.089(3) 0.063(2) 0.018(2) 0.0055(19) -0.007(2)
C15 0.052(2) 0.070(2) 0.0440(19) 0.0086(17) 0.0074(15) -0.0019(17)
C16 0.0417(17) 0.068(2) 0.0368(17) -0.0079(16) 0.0062(13) -0.0025(15)
C17 0.0449(17) 0.057(2) 0.0308(15) -0.0135(15) 0.0036(13) 0.0051(14)
C18 0.0317(14) 0.0328(14) 0.0311(14) 0.0021(11) 0.0037(11) 0.0008(11)
C19 0.0444(17) 0.0457(18) 0.0306(15) -0.0026(14) 0.0035(12) -0.0024(12)
C20 0.0502(19) 0.0533(19) 0.0422(18) -0.0090(15) 0.0038(14) -0.0138(14)
C21 0.057(2) 0.0437(18) 0.0497(19) -0.0163(15) 0.0097(16) -0.0099(15)
C22 0.0516(18) 0.0416(16) 0.0422(17) -0.0082(15) 0.0104(14) 0.0025(14)
C23 0.0395(15) 0.0332(14) 0.0330(15) -0.0028(12) 0.0037(12) -0.0024(12)
C24 0.0378(15) 0.0380(15) 0.0317(14) -0.0023(12) 0.0076(12) 0.0029(12)
C25 0.0449(17) 0.0450(17) 0.0308(15) -0.0050(14) 0.0021(13) 0.0023(12)
C26 0.060(2) 0.063(2) 0.0340(16) -0.0106(17) 0.0092(15) 0.0010(15)
C27 0.063(2) 0.069(2) 0.0288(16) -0.0030(18) 0.0048(15) -0.0058(15)
C28 0.0531(19) 0.0510(19) 0.0321(15) -0.0016(15) 0.0022(13) -0.0078(13)
C29 0.078(2) 0.063(2) 0.0411(18) -0.0058(19) 0.0041(17) -0.0151(17)
C30 0.091(3) 0.055(2) 0.066(3) -0.010(2) -0.002(2) -0.0232(19)
C31 0.101(3) 0.049(2) 0.059(2) -0.025(2) 0.012(2) -0.0079(17)
C32 0.074(2) 0.0442(19) 0.0428(18) -0.0115(17) 0.0079(16) -0.0044(14)
C33 0.0417(16) 0.0383(16) 0.0366(15) 0.0000(13) 0.0023(13) -0.0052(12)
C34 0.0399(15) 0.0401(16) 0.0295(14) -0.0014(12) 0.0033(12) -0.0024(12)
C35 0.062(2) 0.089(3) 0.094(3) -0.037(2) -0.013(2) 0.014(2)
C36 0.0443(19) 0.072(2) 0.0435(18) -0.0193(17) -0.0001(15) 0.0033(16)
C37 0.0383(18) 0.084(3) 0.072(3) -0.0019(19) -0.0118(17) -0.002(2)
C38 0.0433(18) 0.072(2) 0.0403(18) 0.0143(17) 0.0003(14) -0.0005(16)
C39 0.063(2) 0.086(3) 0.088(3) 0.035(2) -0.015(2) -0.005(2)

loop_
_atom_type_symbol
_atom_type_description
_atom_type_scat_dispersion_real
_atom_type_scat_dispersion_imag
_atom_type_scat_source
C C 0.0033 0.0016 'International Tables Vol C Tables 4.2.6.8 and 6.1.1.4'
H H 0.0000 0.0000 'International Tables Vol C Tables 4.2.6.8 and 6.1.1.4'
N N 0.0061 0.0033 'International Tables Vol C Tables 4.2.6.8 and 6.1.1.4'
O O 0.0106 0.0060 'International Tables Vol C Tables 4.2.6.8 and 6.1.1.4'
Ir Ir -1.4442 7.9887 'International Tables Vol C Tables 4.2.6.8 and 6.1.1.4'

loop_
_geom_angle_atom_site_label_1
_geom_angle_atom_site_label_2
_geom_angle_atom_site_label_3
_geom_angle
C18 Ir1 C1 95.70(11)
C18 Ir1 N2 80.20(9)
C1 Ir1 N2 93.51(10)
C18 Ir1 N1 95.17(10)
C1 Ir1 N1 80.52(10)
N2 Ir1 N1 172.10(8)
C18 Ir1 O4 87.58(9)
C1 Ir1 O4 176.06(9)
N2 Ir1 O4 84.87(8)
N1 Ir1 O4 101.40(8)
C18 Ir1 O3 175.06(9)
C1 Ir1 O3 89.17(10)
N2 Ir1 O3 100.37(8)
N1 Ir1 O3 84.80(8)
O4 Ir1 O3 87.59(8)
C2 C1 C6 115.6(3)
C2 C1 Ir1 129.3(2)
C6 C1 Ir1 114.8(2)
C7 O1 C8 104.5(2)
C7 N1 C17 105.7(2)
C7 N1 Ir1 109.60(19)
C17 N1 Ir1 144.7(2)
C24 N2 C34 105.9(2)
C24 N2 Ir1 111.34(17)
C34 N2 Ir1 142.78(18)
C3 C2 C1 121.3(3)
C3 C2 H2A 119.3
C1 C2 H2A 119.3
C24 O2 C25 104.3(2)
C2 C3 C4 121.5(4)
C2 C3 H3A 119.3
C4 C3 H3A 119.3
C36 O3 Ir1 125.4(2)
C5 C4 C3 119.5(3)
C5 C4 H4A 120.2
C3 C4 H4A 120.2
C38 O4 Ir1 125.6(2)
C4 C5 C6 118.7(3)
C4 C5 H5A 120.6
C6 C5 H5A 120.6
C5 C6 C1 123.2(3)
C5 C6 C7 125.4(3)
C1 C6 C7 111.3(3)
N1 C7 O1 113.8(3)
N1 C7 C6 122.2(3)
O1 C7 C6 123.8(3)
C17 C8 O1 109.1(3)
C17 C8 C9 125.5(4)
O1 C8 C9 125.4(3)
C10 C9 C8 116.0(4)
C10 C9 H9A 122.0
C8 C9 H9A 122.0
C9 C10 C11 122.4(3)
C9 C10 H10A 118.8
C11 C10 H10A 118.8
C12 C11 C10 121.6(4)
C12 C11 C16 117.6(4)
C10 C11 C16 120.8(4)
C13 C12 C11 122.4(4)
C13 C12 H12A 118.8
C11 C12 H12A 118.8
C12 C13 C14 120.3(4)
C12 C13 H13A 119.9
C14 C13 H13A 119.9
C15 C14 C13 119.9(4)
C15 C14 H14A 120.0
C13 C14 H14A 120.0
C14 C15 C16 120.2(3)
C14 C15 H15A 119.9
C16 C15 H15A 119.9
C15 C16 C17 124.8(3)
C15 C16 C11 119.6(3)
C17 C16 C11 115.4(3)
C8 C17 N1 106.8(3)
C8 C17 C16 119.9(3)
N1 C17 C16 133.3(3)
C19 C18 C23 115.6(2)
C19 C18 Ir1 129.2(2)
C23 C18 Ir1 114.92(19)
C20 C19 C18 121.3(3)
C20 C19 H19A 119.3
C18 C19 H19A 119.3
C19 C20 C21 121.4(3)
C19 C20 H20A 119.3
C21 C20 H20A 119.3
C22 C21 C20 119.8(3)
C22 C21 H21A 120.1
C20 C21 H21A 120.1
C21 C22 C23 118.7(3)
C21 C22 H22A 120.6
C23 C22 H22A 120.6
C22 C23 C18 123.2(2)
C22 C23 C24 126.0(2)
C18 C23 C24 110.7(2)
N2 C24 O2 114.2(2)
N2 C24 C23 120.9(2)
O2 C24 C23 124.5(2)
C34 C25 C26 125.6(3)
C34 C25 O2 108.9(2)
C26 C25 O2 125.5(3)
C27 C26 C25 115.5(3)
C27 C26 H26A 122.2
C25 C26 H26A 122.2
C26 C27 C28 122.2(3)
C26 C27 H27A 118.9
C28 C27 H27A 118.9
C27 C28 C29 120.5(3)
C27 C28 C33 121.6(3)
C29 C28 C33 117.9(3)
C30 C29 C28 122.0(3)
C30 C29 H29A 119.0
C28 C29 H29A 119.0
C29 C30 C31 119.5(3)
C29 C30 H30A 120.3
C31 C30 H30A 120.3
C32 C31 C30 121.2(3)
C32 C31 H31A 119.4
C30 C31 H31A 119.4
C31 C32 C33 120.4(3)
C31 C32 H32A 119.8
C33 C32 H32A 119.8
C32 C33 C34 125.7(3)
C32 C33 C28 119.0(3)
C34 C33 C28 115.2(3)
C25 C34 N2 106.7(2)
C25 C34 C33 119.7(3)
N2 C34 C33 133.5(2)
C36 C35 H35A 109.5
C36 C35 H35B 109.5
H35A C35 H35B 109.5
C36 C35 H35C 109.5
H35A C35 H35C 109.5
H35B C35 H35C 109.5
O3 C36 C37 126.8(3)
O3 C36 C35 114.5(3)
C37 C36 C35 118.7(3)
C38 C37 C36 128.0(3)
C38 C37 H37A 116.0
C36 C37 H37A 116.0
O4 C38 C37 126.4(3)
O4 C38 C39 114.8(3)
C37 C38 C39 118.7(3)
C38 C39 H39A 109.5
C38 C39 H39B 109.5
H39A C39 H39B 109.5
C38 C39 H39C 109.5
H39A C39 H39C 109.5
H39B C39 H39C 109.5

loop_
_geom_bond_atom_site_label_1
_geom_bond_atom_site_label_2
_geom_bond_distance
_geom_bond_publ_flag
Ir1 C18 1.995(3) y
Ir1 C1 1.999(3) y
Ir1 N2 2.067(2) y
Ir1 N1 2.091(2) y
Ir1 O4 2.1407(18) y
Ir1 O3 2.1414(19) y
C1 C2 1.401(4) ?
C1 C6 1.408(4) ?
O1 C7 1.356(3) ?
O1 C8 1.387(4) ?
N1 C7 1.317(3) ?
N1 C17 1.413(4) ?
N2 C24 1.308(3) ?
N2 C34 1.412(3) ?
C2 C3 1.374(5) ?
C2 H2A 0.9300 ?
O2 C24 1.351(3) ?
O2 C25 1.391(3) ?
C3 C4 1.394(5) ?
C3 H3A 0.9300 ?
O3 C36 1.264(4) ?
C4 C5 1.366(5) ?
C4 H4A 0.9300 ?
O4 C38 1.271(3) ?
C5 C6 1.402(4) ?
C5 H5A 0.9300 ?
C6 C7 1.422(4) ?
C8 C17 1.375(4) ?
C8 C9 1.388(4) ?
C9 C10 1.356(6) ?
C9 H9A 0.9300 ?
C10 C11 1.428(5) ?
C10 H10A 0.9300 ?
C11 C12 1.399(5) ?
C11 C16 1.436(4) ?
C12 C13 1.337(6) ?
C12 H12A 0.9300 ?
C13 C14 1.422(5) ?
C13 H13A 0.9300 ?
C14 C15 1.367(5) ?
C14 H14A 0.9300 ?
C15 C16 1.405(4) ?
C15 H15A 0.9300 ?
C16 C17 1.427(4) ?
C18 C19 1.399(4) ?
C18 C23 1.416(3) ?
C19 C20 1.379(4) ?
C19 H19A 0.9300 ?
C20 C21 1.381(4) ?
C20 H20A 0.9300 ?
C21 C22 1.374(4) ?
C21 H21A 0.9300 ?
C22 C23 1.391(4) ?
C22 H22A 0.9300 ?
C23 C24 1.438(4) ?
C25 C34 1.377(4) ?
C25 C26 1.383(4) ?
C26 C27 1.365(5) ?
C26 H26A 0.9300 ?
C27 C28 1.411(4) ?
C27 H27A 0.9300 ?
C28 C29 1.420(4) ?
C28 C33 1.428(4) ?
C29 C30 1.354(5) ?
C29 H29A 0.9300 ?
C30 C31 1.402(5) ?
C30 H30A 0.9300 ?
C31 C32 1.369(4) ?
C31 H31A 0.9300 ?
C32 C33 1.409(4) ?
C32 H32A 0.9300 ?
C33 C34 1.422(4) ?
C35 C36 1.513(4) ?
C35 H35A 0.9600 ?
C35 H35B 0.9600 ?
C35 H35C 0.9600 ?
C36 C37 1.394(5) ?
C37 C38 1.385(5) ?
C37 H37A 0.9300 ?
C38 C39 1.513(4) ?
C39 H39A 0.9600 ?
C39 H39B 0.9600 ?
C39 H39C 0.9600 ?

loop_
_geom_torsion_atom_site_label_1
_geom_torsion_atom_site_label_2
_geom_torsion_atom_site_label_3
_geom_torsion_atom_site_label_4
_geom_torsion
C18 Ir1 C1 C2 79.9(3)
N2 Ir1 C1 C2 -0.6(3)
N1 Ir1 C1 C2 174.2(3)
O4 Ir1 C1 C2 -66.3(15)
O3 Ir1 C1 C2 -101.0(3)
C18 Ir1 C1 C6 -105.2(2)
N2 Ir1 C1 C6 174.3(2)
N1 Ir1 C1 C6 -10.9(2)
O4 Ir1 C1 C6 108.6(14)
O3 Ir1 C1 C6 73.9(2)
C18 Ir1 N1 C7 104.92(19)
C1 Ir1 N1 C7 9.99(19)
N2 Ir1 N1 C7 51.2(7)
O4 Ir1 N1 C7 -166.51(18)
O3 Ir1 N1 C7 -80.04(19)
C18 Ir1 N1 C17 -77.4(3)
C1 Ir1 N1 C17 -172.3(3)
N2 Ir1 N1 C17 -131.1(6)
O4 Ir1 N1 C17 11.2(3)
O3 Ir1 N1 C17 97.7(3)
C18 Ir1 N2 C24 11.46(19)
C1 Ir1 N2 C24 106.6(2)
N1 Ir1 N2 C24 66.0(7)
O4 Ir1 N2 C24 -76.97(19)
O3 Ir1 N2 C24 -163.56(18)
C18 Ir1 N2 C34 -166.7(3)
C1 Ir1 N2 C34 -71.5(3)
N1 Ir1 N2 C34 -112.1(6)
O4 Ir1 N2 C34 104.9(3)
O3 Ir1 N2 C34 18.3(3)
C6 C1 C2 C3 -3.2(5)
Ir1 C1 C2 C3 171.6(3)
C1 C2 C3 C4 1.4(6)
C18 Ir1 O3 C36 -15.9(11)
C1 Ir1 O3 C36 173.7(2)
N2 Ir1 O3 C36 80.3(2)
N1 Ir1 O3 C36 -105.8(2)
O4 Ir1 O3 C36 -4.1(2)
C2 C3 C4 C5 0.9(6)
C18 Ir1 O4 C38 -175.9(2)
C1 Ir1 O4 C38 -29.5(15)
N2 Ir1 O4 C38 -95.5(2)
N1 Ir1 O4 C38 89.4(2)
O3 Ir1 O4 C38 5.2(2)
C3 C4 C5 C6 -1.1(6)
C4 C5 C6 C1 -0.9(5)
C4 C5 C6 C7 176.4(3)
C2 C1 C6 C5 3.0(4)
Ir1 C1 C6 C5 -172.6(2)
C2 C1 C6 C7 -174.6(3)
Ir1 C1 C6 C7 9.7(3)
C17 N1 C7 O1 -2.0(3)
Ir1 N1 C7 O1 176.59(18)
C17 N1 C7 C6 173.3(3)
Ir1 N1 C7 C6 -8.0(3)
C8 O1 C7 N1 1.5(3)
C8 O1 C7 C6 -173.7(3)
C5 C6 C7 N1 -178.3(3)
C1 C6 C7 N1 -0.7(4)
C5 C6 C7 O1 -3.4(5)
C1 C6 C7 O1 174.2(2)
C7 O1 C8 C17 -0.4(3)
C7 O1 C8 C9 179.4(3)
C17 C8 C9 C10 1.4(6)
O1 C8 C9 C10 -178.3(3)
C8 C9 C10 C11 0.5(6)
C9 C10 C11 C12 177.8(4)
C9 C10 C11 C16 -1.2(6)
C10 C11 C12 C13 -177.7(4)
C16 C11 C12 C13 1.4(6)
C11 C12 C13 C14 0.8(7)
C12 C13 C14 C15 -1.7(7)
C13 C14 C15 C16 0.2(6)
C14 C15 C16 C17 177.8(3)
C14 C15 C16 C11 2.0(5)
C12 C11 C16 C15 -2.8(5)
C10 C11 C16 C15 176.3(3)
C12 C11 C16 C17 -179.0(3)
C10 C11 C16 C17 0.1(5)
O1 C8 C17 N1 -0.8(3)
C9 C8 C17 N1 179.5(3)
O1 C8 C17 C16 177.1(3)
C9 C8 C17 C16 -2.6(5)
C7 N1 C17 C8 1.7(3)
Ir1 N1 C17 C8 -176.1(2)
C7 N1 C17 C16 -175.9(3)
Ir1 N1 C17 C16 6.4(6)
C15 C16 C17 C8 -174.3(3)
C11 C16 C17 C8 1.7(4)
C15 C16 C17 N1 3.0(5)
C11 C16 C17 N1 179.0(3)
C1 Ir1 C18 C19 81.4(3)
N2 Ir1 C18 C19 174.0(3)
N1 Ir1 C18 C19 0.4(3)
O4 Ir1 C18 C19 -100.8(3)
O3 Ir1 C18 C19 -89.0(10)
C1 Ir1 C18 C23 -105.3(2)
N2 Ir1 C18 C23 -12.70(19)
N1 Ir1 C18 C23 173.7(2)
O4 Ir1 C18 C23 72.5(2)
O3 Ir1 C18 C23 84.4(10)
C23 C18 C19 C20 -1.3(4)
Ir1 C18 C19 C20 172.0(2)
C18 C19 C20 C21 0.4(5)
C19 C20 C21 C22 0.6(5)
C20 C21 C22 C23 -0.6(5)
C21 C22 C23 C18 -0.3(5)
C21 C22 C23 C24 174.3(3)
C19 C18 C23 C22 1.3(4)
Ir1 C18 C23 C22 -173.0(2)
C19 C18 C23 C24 -174.1(2)
Ir1 C18 C23 C24 11.6(3)
C34 N2 C24 O2 -2.5(3)
Ir1 N2 C24 O2 178.68(17)
C34 N2 C24 C23 170.1(2)
Ir1 N2 C24 C23 -8.8(3)
C25 O2 C24 N2 1.7(3)
C25 O2 C24 C23 -170.6(3)
C22 C23 C24 N2 -176.7(3)
C18 C23 C24 N2 -1.5(4)
C22 C23 C24 O2 -4.9(5)
C18 C23 C24 O2 170.3(2)
C24 O2 C25 C34 -0.1(3)
C24 O2 C25 C26 178.0(3)
C34 C25 C26 C27 -0.7(5)
O2 C25 C26 C27 -178.5(3)
C25 C26 C27 C28 2.6(5)
C26 C27 C28 C29 178.2(3)
C26 C27 C28 C33 -1.5(5)
C27 C28 C29 C30 -177.4(3)
C33 C28 C29 C30 2.3(5)
C28 C29 C30 C31 -0.3(6)
C29 C30 C31 C32 -0.5(6)
C30 C31 C32 C33 -0.6(6)
C31 C32 C33 C34 -179.8(3)
C31 C32 C33 C28 2.6(5)
C27 C28 C33 C32 176.3(3)
C29 C28 C33 C32 -3.4(5)
C27 C28 C33 C34 -1.5(4)
C29 C28 C33 C34 178.8(3)
C26 C25 C34 N2 -179.4(3)
O2 C25 C34 N2 -1.3(3)
C26 C25 C34 C33 -2.3(5)
O2 C25 C34 C33 175.8(2)
C24 N2 C34 C25 2.3(3)
Ir1 N2 C34 C25 -179.5(2)
C24 N2 C34 C33 -174.3(3)
Ir1 N2 C34 C33 3.9(5)
C32 C33 C34 C25 -174.4(3)
C28 C33 C34 C25 3.2(4)
C32 C33 C34 N2 1.8(5)
C28 C33 C34 N2 179.4(3)
Ir1 O3 C36 C37 1.6(5)
Ir1 O3 C36 C35 -176.6(2)
O3 C36 C37 C38 2.2(6)
C35 C36 C37 C38 -179.7(4)
Ir1 O4 C38 C37 -3.8(5)
Ir1 O4 C38 C39 177.7(2)
C36 C37 C38 O4 -0.9(6)
C36 C37 C38 C39 177.5(4)
